data_2300181
loop_
_publ_author_name
'Seredyuk, Maksym'
'Gaspar, Ana B.'
'Kusz, Joachim'
'Bednarek, Gabriela'
'G\"utlich, Philipp'

_publ_section_title
;
 Variable-temperature X-ray crystal structure determinations of
 {Fe[tren(6-Mepy)~3~]}(ClO~4~)~2~ and {Zn[tren(6-Mepy)~3~]}(ClO~4~)~2~
 compounds: correlation of the structural data with magnetic and
 M\"ossbauer spectroscopy data
;
_journal_issue 6
_journal_name_full 'Journal of Applied Crystallography'
_journal_page_first 1135
_journal_page_last 1145
_journal_paper_doi 10.1107/S0021889807048571
_journal_volume 40
_journal_year 2007
_chemical_formula_sum 'C27 H33 Cl2 N7 O8 Zn'
_chemical_formula_weight 719.87
_chemical_name_systematic
;
 ?
;
_space_group_IT_number 14
_symmetry_cell_setting monoclinic
_symmetry_space_group_name_Hall '-P 2ybc'
_symmetry_space_group_name_H-M 'P 1 21/c 1'
_atom_sites_solution_hydrogens geom
_atom_sites_solution_primary direct
_atom_sites_solution_secondary difmap
_audit_creation_method SHELXL-97
_cell_angle_alpha 90.00
_cell_angle_beta 91.441(3)
_cell_angle_gamma 90.00
_cell_formula_units_Z 4
_cell_length_a 10.5561(4)
_cell_length_b 19.3641(7)
_cell_length_c 15.1621(5)
_cell_measurement_temperature 250(2)
_cell_volume 3098.30(19)
_computing_cell_refinement
;
CrysAlis RED, Oxford Diffraction Ltd.,
Version 1.171.29.2 (release 20-01-2006 CrysAlis171 .NET)
(compiled Jan 20 2006,12:36:28)
;
_computing_data_collection
;
CrysAlis CCD, Oxford Diffraction Ltd.,
Version 1.171.29.2 (release 20-01-2006 CrysAlis171 .NET)
(compiled Jan 20 2006,12:36:28)
;
_computing_data_reduction
;
CrysAlis RED, Oxford Diffraction Ltd.,
Version 1.171.29.2 (release 20-01-2006 CrysAlis171 .NET)
(compiled Jan 20 2006,12:36:28)
;
_computing_structure_refinement 'SHELXL-97 (Sheldrick, 1997)'
_computing_structure_solution 'SHELXS-97 (Sheldrick, 1990)'
_diffrn_ambient_temperature 250(2)
_diffrn_detector_area_resol_mean 16.0328
_diffrn_measured_fraction_theta_full 0.995
_diffrn_measured_fraction_theta_max 0.890
_diffrn_measurement_device_type KM4_CCD_Sapphire3
_diffrn_measurement_method \q-scan
_diffrn_radiation_monochromator graphite
_diffrn_radiation_source 'fine-focus sealed tube'
_diffrn_radiation_type MoK\a
_diffrn_radiation_wavelength 0.71073
_diffrn_reflns_av_R_equivalents 0.0248
_diffrn_reflns_av_sigmaI/netI 0.0503
_diffrn_reflns_limit_h_max 15
_diffrn_reflns_limit_h_min -15
_diffrn_reflns_limit_k_max 28
_diffrn_reflns_limit_k_min -28
_diffrn_reflns_limit_l_max 22
_diffrn_reflns_limit_l_min -12
_diffrn_reflns_number 29330
_diffrn_reflns_theta_full 25.00
_diffrn_reflns_theta_max 32.88
_diffrn_reflns_theta_min 2.86
_exptl_absorpt_coefficient_mu 1.026
_exptl_absorpt_correction_T_max 0.88236
_exptl_absorpt_correction_T_min 0.85497
_exptl_absorpt_correction_type multi-scan
_exptl_absorpt_process_details
;
CrysAlis RED, Oxford Diffraction Ltd.,
Version 1.171.29.2 (release 20-01-2006 CrysAlis171 .NET)
(compiled Jan 20 2006,12:36:28)
Empirical absorption correction using spherical harmonics,
implemented in SCALE3 ABSPACK scaling algorithm.
;
_exptl_crystal_colour yellow
_exptl_crystal_density_diffrn 1.543
_exptl_crystal_density_method 'not measured'
_exptl_crystal_description polyhedron
_exptl_crystal_F_000 1488
_exptl_crystal_size_max 0.32
_exptl_crystal_size_mid 0.26
_exptl_crystal_size_min 0.12
_refine_diff_density_max 0.797
_refine_diff_density_min -0.575
_refine_ls_extinction_method none
_refine_ls_goodness_of_fit_ref 1.000
_refine_ls_hydrogen_treatment constr
_refine_ls_matrix_type full
_refine_ls_number_parameters 409
_refine_ls_number_reflns 10295
_refine_ls_number_restraints 0
_refine_ls_restrained_S_all 1.000
_refine_ls_R_factor_all 0.0768
_refine_ls_R_factor_gt 0.0381
_refine_ls_shift/su_max 0.001
_refine_ls_shift/su_mean 0.000
_refine_ls_structure_factor_coef Fsqd
_refine_ls_weighting_details 'calc w=1/[\s^2^(Fo^2^)+(0.0532P)^2^+0.0000P] where P=(Fo^2^+2Fc^2^)/3'
_refine_ls_weighting_scheme calc
_refine_ls_wR_factor_gt 0.0991
_refine_ls_wR_factor_ref 0.1045
_reflns_number_gt 5894
_reflns_number_total 10295
_reflns_threshold_expression >2sigma(I)
_cod_data_source_file aj5096.cif
_cod_data_source_block 1-Zn_250
_cod_original_cell_volume 3098.29(19)
_cod_original_sg_symbol_H-M 'P 21/c'
_cod_database_code 2300181

loop_
_symmetry_equiv_pos_as_xyz
'x, y, z'
'-x, y+1/2, -z+1/2'
'-x, -y, -z'
'x, -y-1/2, z-1/2'

loop_
_atom_site_type_symbol
_atom_site_label
_atom_site_fract_x
_atom_site_fract_y
_atom_site_fract_z
_atom_site_U_iso_or_equiv
_atom_site_adp_type
_atom_site_calc_flag
_atom_site_refinement_flags
_atom_site_occupancy
_atom_site_disorder_assembly
_atom_site_disorder_group
Zn Zn1 0.695058(19) 0.071156(10) 0.740655(13) 0.03365(7) Uani d . 1 . .
Cl Cl1 1.36145(5) 0.31825(3) 0.53947(4) 0.05313(14) Uani d . 1 . .
Cl Cl2 1.22528(6) -0.14896(3) 0.69550(4) 0.06028(15) Uani d . 1 . .
N N1 0.62495(16) 0.10159(8) 0.61432(10) 0.0436(4) Uani d . 1 . .
N N2 0.84562(15) 0.14971(8) 0.69183(10) 0.0391(4) Uani d . 1 . .
N N3 0.76702(14) 0.05212(8) 0.88316(9) 0.0379(3) Uani d . 1 . .
N N4 0.61715(15) 0.15308(8) 0.81182(11) 0.0411(4) Uani d . 1 . .
N N5 0.56089(14) -0.00557(8) 0.76443(10) 0.0393(4) Uani d . 1 . .
N N6 0.77439(15) -0.02809(7) 0.67161(9) 0.0363(3) Uani d . 1 . .
N N7 0.40193(17) 0.10681(9) 0.71571(12) 0.0523(4) Uani d . 1 . .
O O1 1.3297(2) 0.30634(11) 0.62818(13) 0.1001(7) Uani d . 1 . .
O O2 1.43791(19) 0.26351(9) 0.50746(14) 0.0886(6) Uani d . 1 . .
O O3 1.2446(2) 0.32009(11) 0.48904(14) 0.0914(6) Uani d . 1 . .
O O4 1.42222(19) 0.38273(9) 0.53047(16) 0.0930(6) Uani d . 1 . .
O O5 1.3011(4) -0.1182(2) 0.63792(15) 0.1927(18) Uani d . 1 . .
O O6 1.1324(3) -0.10374(15) 0.72466(17) 0.1358(11) Uani d . 1 . .
O O7 1.1714(2) -0.20699(10) 0.65397(14) 0.1001(7) Uani d . 1 . .
O O8 1.2973(2) -0.16660(14) 0.77242(13) 0.1145(9) Uani d . 1 . .
C C1 0.57786(19) -0.06466(10) 0.73275(14) 0.0456(5) Uani d . 1 . .
H H11 0.5195 -0.1001 0.7441 0.055 Uiso calc R 1 . .
C C2 0.68766(19) -0.07913(9) 0.67824(13) 0.0412(4) Uani d . 1 . .
C C3 0.7000(2) -0.14218(11) 0.63800(15) 0.0543(5) Uani d . 1 . .
H H13 0.6372 -0.1762 0.6436 0.065 Uiso calc R 1 . .
C C4 0.8060(2) -0.15485(12) 0.58929(16) 0.0608(6) Uani d . 1 . .
H H14 0.8161 -0.1973 0.5602 0.073 Uiso calc R 1 . .
C C5 0.8951(2) -0.10495(11) 0.58423(13) 0.0524(5) Uani d . 1 . .
H H15 0.9691 -0.1132 0.5527 0.063 Uiso calc R 1 . .
C C6 0.87810(19) -0.04128(10) 0.62549(12) 0.0407(4) Uani d . 1 . .
C C7 0.6904(2) 0.14455(11) 0.57310(12) 0.0502(5) Uani d . 1 . .
H H17 0.6626 0.1592 0.5168 0.060 Uiso calc R 1 . .
C C8 0.8090(2) 0.17241(10) 0.61076(13) 0.0444(5) Uani d . 1 . .
C C9 0.8789(3) 0.21848(11) 0.56339(15) 0.0609(6) Uani d . 1 . .
H H19 0.8517 0.2321 0.5065 0.073 Uiso calc R 1 . .
C C10 0.9897(3) 0.24448(13) 0.60032(19) 0.0695(7) Uani d . 1 . .
H H110 1.0391 0.2762 0.5693 0.083 Uiso calc R 1 . .
C C11 1.0258(2) 0.22310(12) 0.68291(18) 0.0643(7) Uani d . 1 . .
H H111 1.1006 0.2405 0.7096 0.077 Uiso calc R 1 . .
C C12 0.9521(2) 0.17542(10) 0.72793(15) 0.0470(5) Uani d . 1 . .
C C13 0.6481(2) 0.15713(11) 0.89234(14) 0.0495(5) Uani d . 1 . .
H H113 0.6217 0.1954 0.9254 0.059 Uiso calc R 1 . .
C C14 0.72415(18) 0.10360(11) 0.93508(12) 0.0450(5) Uani d . 1 . .
C C15 0.7439(2) 0.10414(14) 1.02557(13) 0.0577(6) Uani d . 1 . .
H H115 0.7148 0.1412 1.0596 0.069 Uiso calc R 1 . .
C C16 0.8061(2) 0.05027(16) 1.06482(14) 0.0638(7) Uani d . 1 . .
H H116 0.8219 0.0499 1.1261 0.077 Uiso calc R 1 . .
C C17 0.8452(2) -0.00332(14) 1.01348(13) 0.0561(6) Uani d . 1 . .
H H117 0.8844 -0.0419 1.0400 0.067 Uiso calc R 1 . .
C C18 0.82746(18) -0.00120(11) 0.92237(12) 0.0434(5) Uani d . 1 . .
C C19 0.5269(2) 0.20322(10) 0.77509(16) 0.0523(5) Uani d . 1 . .
H H119 0.5534 0.2181 0.7166 0.063 Uiso calc R 1 . .
H H219 0.5235 0.2439 0.8134 0.063 Uiso calc R 1 . .
C C20 0.3977(2) 0.16934(11) 0.76829(17) 0.0563(6) Uani d . 1 . .
H H120 0.3690 0.1581 0.8276 0.068 Uiso calc R 1 . .
H H220 0.3368 0.2017 0.7413 0.068 Uiso calc R 1 . .
C C21 0.44541(19) 0.00745(11) 0.81380(15) 0.0523(5) Uani d . 1 . .
H H121 0.4655 0.0361 0.8655 0.063 Uiso calc R 1 . .
H H221 0.4102 -0.0364 0.8343 0.063 Uiso calc R 1 . .
C C22 0.3487(2) 0.04430(12) 0.75397(18) 0.0631(6) Uani d . 1 . .
H H122 0.3210 0.0130 0.7065 0.076 Uiso calc R 1 . .
H H222 0.2744 0.0565 0.7881 0.076 Uiso calc R 1 . .
C C23 0.5022(2) 0.07877(12) 0.57615(15) 0.0603(6) Uani d . 1 . .
H H123 0.4942 0.0286 0.5826 0.072 Uiso calc R 1 . .
H H223 0.4981 0.0898 0.5131 0.072 Uiso calc R 1 . .
C C24 0.3941(2) 0.11412(13) 0.62204(16) 0.0626(6) Uani d . 1 . .
H H124 0.3944 0.1633 0.6071 0.075 Uiso calc R 1 . .
H H224 0.3136 0.0945 0.6002 0.075 Uiso calc R 1 . .
C C30 0.8757(2) -0.05778(11) 0.86627(14) 0.0516(5) Uani d . 1 . .
H H130 0.8049 -0.0844 0.8425 0.077 Uiso calc R 1 . .
H H230 0.9307 -0.0876 0.9015 0.077 Uiso calc R 1 . .
H H330 0.9230 -0.0383 0.8182 0.077 Uiso calc R 1 . .
C C31 0.9779(2) 0.01330(11) 0.62088(16) 0.0584(6) Uani d . 1 . .
H H131 0.9470 0.0512 0.5844 0.088 Uiso calc R 1 . .
H H231 1.0535 -0.0060 0.5954 0.088 Uiso calc R 1 . .
H H331 0.9981 0.0302 0.6798 0.088 Uiso calc R 1 . .
C C32 0.9945(2) 0.15115(13) 0.81718(16) 0.0602(6) Uani d . 1 . .
H H132 0.9369 0.1683 0.8609 0.090 Uiso calc R 1 . .
H H232 1.0793 0.1682 0.8303 0.090 Uiso calc R 1 . .
H H332 0.9950 0.1011 0.8184 0.090 Uiso calc R 1 . .

loop_
_atom_site_aniso_label
_atom_site_aniso_U_11
_atom_site_aniso_U_22
_atom_site_aniso_U_33
_atom_site_aniso_U_12
_atom_site_aniso_U_13
_atom_site_aniso_U_23
Zn1 0.03731(12) 0.03037(11) 0.03335(11) -0.00181(9) 0.00244(8) 0.00080(9)
Cl1 0.0592(3) 0.0404(3) 0.0605(3) -0.0052(2) 0.0161(3) 0.0002(2)
Cl2 0.0671(4) 0.0528(3) 0.0607(3) -0.0002(3) -0.0038(3) -0.0064(3)
N1 0.0583(11) 0.0362(9) 0.0360(8) 0.0010(8) -0.0044(7) 0.0002(7)
N2 0.0421(9) 0.0302(8) 0.0454(9) 0.0016(7) 0.0113(7) 0.0016(7)
N3 0.0324(8) 0.0476(9) 0.0337(8) -0.0068(7) 0.0039(6) -0.0006(7)
N4 0.0380(9) 0.0352(8) 0.0506(9) -0.0017(7) 0.0074(7) -0.0054(7)
N5 0.0349(8) 0.0360(8) 0.0471(9) -0.0022(7) 0.0003(7) 0.0083(7)
N6 0.0452(9) 0.0280(7) 0.0356(8) -0.0006(6) -0.0024(7) 0.0006(6)
N7 0.0462(10) 0.0420(10) 0.0683(12) -0.0024(8) -0.0051(9) 0.0100(9)
O1 0.1338(19) 0.0992(16) 0.0688(12) 0.0396(14) 0.0342(12) 0.0187(11)
O2 0.0989(15) 0.0518(11) 0.1179(16) 0.0100(10) 0.0574(13) 0.0067(10)
O3 0.0803(14) 0.0965(16) 0.0968(14) -0.0124(11) -0.0113(12) -0.0192(12)
O4 0.0796(13) 0.0478(11) 0.1524(19) -0.0171(9) 0.0190(12) -0.0039(12)
O5 0.285(4) 0.232(4) 0.0632(13) -0.152(3) 0.056(2) -0.0402(18)
O6 0.131(2) 0.140(2) 0.133(2) 0.0765(18) -0.0426(17) -0.0557(18)
O7 0.152(2) 0.0610(12) 0.0861(13) -0.0294(13) -0.0123(13) -0.0177(10)
O8 0.127(2) 0.141(2) 0.0744(13) 0.0507(16) -0.0313(13) -0.0198(13)
C1 0.0402(11) 0.0365(11) 0.0597(12) -0.0065(8) -0.0063(9) 0.0086(9)
C2 0.0452(11) 0.0322(10) 0.0457(10) -0.0018(8) -0.0088(8) 0.0019(8)
C3 0.0619(14) 0.0318(10) 0.0687(14) -0.0071(10) -0.0082(11) -0.0073(10)
C4 0.0791(17) 0.0378(12) 0.0653(14) 0.0035(11) -0.0023(13) -0.0175(11)
C5 0.0684(15) 0.0418(12) 0.0474(11) 0.0096(11) 0.0074(10) -0.0061(9)
C6 0.0515(12) 0.0333(10) 0.0373(9) 0.0036(9) 0.0037(8) 0.0010(8)
C7 0.0766(16) 0.0407(11) 0.0334(9) 0.0086(10) 0.0043(10) 0.0060(8)
C8 0.0587(13) 0.0328(10) 0.0424(10) 0.0041(9) 0.0167(9) 0.0026(8)
C9 0.0852(18) 0.0421(12) 0.0568(13) 0.0065(12) 0.0300(13) 0.0107(10)
C10 0.0780(19) 0.0466(13) 0.0857(18) -0.0095(13) 0.0402(15) 0.0078(13)
C11 0.0525(14) 0.0472(13) 0.0943(19) -0.0105(11) 0.0261(13) -0.0042(13)
C12 0.0418(11) 0.0351(10) 0.0649(13) -0.0001(8) 0.0160(10) -0.0044(9)
C13 0.0455(12) 0.0512(13) 0.0524(12) -0.0053(10) 0.0149(10) -0.0169(10)
C14 0.0358(10) 0.0609(13) 0.0385(10) -0.0103(9) 0.0083(8) -0.0106(9)
C15 0.0423(12) 0.0919(19) 0.0394(11) -0.0146(12) 0.0098(9) -0.0174(12)
C16 0.0436(13) 0.115(2) 0.0329(10) -0.0160(13) 0.0019(9) 0.0005(12)
C17 0.0409(12) 0.0840(18) 0.0432(11) -0.0100(11) -0.0040(9) 0.0153(11)
C18 0.0326(10) 0.0575(13) 0.0400(10) -0.0118(9) -0.0020(8) 0.0075(9)
C19 0.0512(13) 0.0334(10) 0.0728(14) 0.0064(9) 0.0084(11) -0.0024(10)
C20 0.0446(12) 0.0452(12) 0.0794(16) 0.0102(10) 0.0050(11) 0.0073(11)
C21 0.0418(12) 0.0462(12) 0.0695(14) -0.0006(9) 0.0155(10) 0.0152(10)
C22 0.0365(11) 0.0496(13) 0.1031(19) -0.0034(10) 0.0035(12) 0.0158(13)
C23 0.0790(17) 0.0534(14) 0.0472(11) -0.0089(12) -0.0232(11) 0.0019(10)
C24 0.0540(14) 0.0566(15) 0.0761(16) 0.0002(11) -0.0240(12) 0.0131(12)
C30 0.0505(13) 0.0512(13) 0.0524(12) 0.0013(10) -0.0105(10) 0.0110(10)
C31 0.0597(14) 0.0400(12) 0.0768(15) -0.0002(10) 0.0284(12) -0.0025(11)
C32 0.0462(13) 0.0616(15) 0.0726(15) -0.0091(11) -0.0030(11) 0.0008(12)

loop_
_atom_type_symbol
_atom_type_description
_atom_type_scat_dispersion_real
_atom_type_scat_dispersion_imag
_atom_type_scat_source
C C 0.0033 0.0016 'International Tables Vol C Tables 4.2.6.8 and 6.1.1.4'
H H 0.0000 0.0000 'International Tables Vol C Tables 4.2.6.8 and 6.1.1.4'
N N 0.0061 0.0033 'International Tables Vol C Tables 4.2.6.8 and 6.1.1.4'
O O 0.0106 0.0060 'International Tables Vol C Tables 4.2.6.8 and 6.1.1.4'
Cl Cl 0.1484 0.1585 'International Tables Vol C Tables 4.2.6.8 and 6.1.1.4'
Zn Zn 0.2839 1.4301 'International Tables Vol C Tables 4.2.6.8 and 6.1.1.4'

loop_
_geom_angle_atom_site_label_1
_geom_angle_atom_site_label_2
_geom_angle_atom_site_label_3
_geom_angle_site_symmetry_1
_geom_angle_site_symmetry_3
_geom_angle
_geom_angle_publ_flag
N5 Zn1 N4 . . 99.95(6) ?
N5 Zn1 N1 . . 97.51(6) ?
N4 Zn1 N1 . . 97.01(6) ?
N5 Zn1 N3 . . 86.18(6) ?
N4 Zn1 N3 . . 76.27(6) ?
N1 Zn1 N3 . . 172.86(6) ?
N5 Zn1 N2 . . 171.03(6) ?
N4 Zn1 N2 . . 87.09(6) ?
N1 Zn1 N2 . . 75.95(6) ?
N3 Zn1 N2 . . 101.00(6) ?
N5 Zn1 N6 . . 75.31(6) ?
N4 Zn1 N6 . . 174.29(5) ?
N1 Zn1 N6 . . 86.85(6) ?
N3 Zn1 N6 . . 100.03(5) ?
N2 Zn1 N6 . . 97.96(5) ?
O4 Cl1 O1 . . 110.83(15) ?
O4 Cl1 O2 . . 111.24(12) ?
O1 Cl1 O2 . . 110.66(12) ?
O4 Cl1 O3 . . 108.24(13) ?
O1 Cl1 O3 . . 106.84(14) ?
O2 Cl1 O3 . . 108.88(13) ?
O5 Cl2 O6 . . 111.3(2) ?
O5 Cl2 O7 . . 107.85(15) ?
O6 Cl2 O7 . . 111.41(17) ?
O5 Cl2 O8 . . 109.1(2) ?
O6 Cl2 O8 . . 104.90(14) ?
O7 Cl2 O8 . . 112.31(15) ?
C7 N1 C23 . . 119.47(18) ?
C7 N1 Zn1 . . 116.69(15) ?
C23 N1 Zn1 . . 123.72(13) ?
C12 N2 C8 . . 118.04(17) ?
C12 N2 Zn1 . . 133.36(13) ?
C8 N2 Zn1 . . 108.59(13) ?
C18 N3 C14 . . 118.02(16) ?
C18 N3 Zn1 . . 132.83(13) ?
C14 N3 Zn1 . . 108.69(13) ?
C13 N4 C19 . . 118.65(18) ?
C13 N4 Zn1 . . 116.77(15) ?
C19 N4 Zn1 . . 124.53(14) ?
C1 N5 C21 . . 118.68(17) ?
C1 N5 Zn1 . . 118.55(14) ?
C21 N5 Zn1 . . 122.73(13) ?
C6 N6 C2 . . 117.61(16) ?
C6 N6 Zn1 . . 133.90(12) ?
C2 N6 Zn1 . . 108.34(12) ?
C24 N7 C20 . . 117.53(18) ?
C24 N7 C22 . . 117.63(19) ?
C20 N7 C22 . . 117.13(19) ?
N5 C1 C2 . . 120.78(18) ?
N5 C1 H11 . . 119.6 ?
C2 C1 H11 . . 119.6 ?
N6 C2 C3 . . 123.0(2) ?
N6 C2 C1 . . 116.62(17) ?
C3 C2 C1 . . 120.36(19) ?
C2 C3 C4 . . 119.0(2) ?
C2 C3 H13 . . 120.5 ?
C4 C3 H13 . . 120.5 ?
C5 C4 C3 . . 118.6(2) ?
C5 C4 H14 . . 120.7 ?
C3 C4 H14 . . 120.7 ?
C4 C5 C6 . . 120.6(2) ?
C4 C5 H15 . . 119.7 ?
C6 C5 H15 . . 119.7 ?
N6 C6 C5 . . 121.24(19) ?
N6 C6 C31 . . 118.44(17) ?
C5 C6 C31 . . 120.31(18) ?
N1 C7 C8 . . 121.64(18) ?
N1 C7 H17 . . 119.2 ?
C8 C7 H17 . . 119.2 ?
N2 C8 C9 . . 122.8(2) ?
N2 C8 C7 . . 117.14(17) ?
C9 C8 C7 . . 120.0(2) ?
C8 C9 C10 . . 119.1(2) ?
C8 C9 H19 . . 120.4 ?
C10 C9 H19 . . 120.4 ?
C11 C10 C9 . . 118.5(2) ?
C11 C10 H110 . . 120.8 ?
C9 C10 H110 . . 120.8 ?
C10 C11 C12 . . 120.2(2) ?
C10 C11 H111 . . 119.9 ?
C12 C11 H111 . . 119.9 ?
N2 C12 C11 . . 121.4(2) ?
N2 C12 C32 . . 119.04(18) ?
C11 C12 C32 . . 119.6(2) ?
N4 C13 C14 . . 121.01(18) ?
N4 C13 H113 . . 119.5 ?
C14 C13 H113 . . 119.5 ?
N3 C14 C15 . . 122.5(2) ?
N3 C14 C13 . . 117.02(16) ?
C15 C14 C13 . . 120.3(2) ?
C16 C15 C14 . . 119.1(2) ?
C16 C15 H115 . . 120.4 ?
C14 C15 H115 . . 120.4 ?
C15 C16 C17 . . 118.8(2) ?
C15 C16 H116 . . 120.6 ?
C17 C16 H116 . . 120.6 ?
C16 C17 C18 . . 120.6(2) ?
C16 C17 H117 . . 119.7 ?
C18 C17 H117 . . 119.7 ?
N3 C18 C17 . . 120.8(2) ?
N3 C18 C30 . . 118.62(16) ?
C17 C18 C30 . . 120.5(2) ?
N4 C19 C20 . . 108.39(17) ?
N4 C19 H119 . . 110.0 ?
C20 C19 H119 . . 110.0 ?
N4 C19 H219 . . 110.0 ?
C20 C19 H219 . . 110.0 ?
H119 C19 H219 . . 108.4 ?
N7 C20 C19 . . 111.04(17) ?
N7 C20 H120 . . 109.4 ?
C19 C20 H120 . . 109.4 ?
N7 C20 H220 . . 109.4 ?
C19 C20 H220 . . 109.4 ?
H120 C20 H220 . . 108.0 ?
N5 C21 C22 . . 109.19(18) ?
N5 C21 H121 . . 109.8 ?
C22 C21 H121 . . 109.8 ?
N5 C21 H221 . . 109.8 ?
C22 C21 H221 . . 109.8 ?
H121 C21 H221 . . 108.3 ?
N7 C22 C21 . . 111.44(17) ?
N7 C22 H122 . . 109.3 ?
C21 C22 H122 . . 109.3 ?
N7 C22 H222 . . 109.3 ?
C21 C22 H222 . . 109.3 ?
H122 C22 H222 . . 108.0 ?
N1 C23 C24 . . 110.45(18) ?
N1 C23 H123 . . 109.6 ?
C24 C23 H123 . . 109.6 ?
N1 C23 H223 . . 109.6 ?
C24 C23 H223 . . 109.6 ?
H123 C23 H223 . . 108.1 ?
N7 C24 C23 . . 112.74(18) ?
N7 C24 H124 . . 109.0 ?
C23 C24 H124 . . 109.0 ?
N7 C24 H224 . . 109.0 ?
C23 C24 H224 . . 109.0 ?
H124 C24 H224 . . 107.8 ?
C18 C30 H130 . . 109.5 ?
C18 C30 H230 . . 109.5 ?
H130 C30 H230 . . 109.5 ?
C18 C30 H330 . . 109.5 ?
H130 C30 H330 . . 109.5 ?
H230 C30 H330 . . 109.5 ?
C6 C31 H131 . . 109.5 ?
C6 C31 H231 . . 109.5 ?
H131 C31 H231 . . 109.5 ?
C6 C31 H331 . . 109.5 ?
H131 C31 H331 . . 109.5 ?
H231 C31 H331 . . 109.5 ?
C12 C32 H132 . . 109.5 ?
C12 C32 H232 . . 109.5 ?
H132 C32 H232 . . 109.5 ?
C12 C32 H332 . . 109.5 ?
H132 C32 H332 . . 109.5 ?
H232 C32 H332 . . 109.5 ?

loop_
_geom_bond_atom_site_label_1
_geom_bond_atom_site_label_2
_geom_bond_site_symmetry_2
_geom_bond_distance
_geom_bond_publ_flag
Zn1 N5 . 2.0903(15) ?
Zn1 N4 . 2.0980(15) ?
Zn1 N1 . 2.1196(15) ?
Zn1 N3 . 2.3019(15) ?
Zn1 N2 . 2.3339(15) ?
Zn1 N6 . 2.3526(15) ?
Cl1 O4 . 1.4119(17) ?
Cl1 O1 . 1.4133(19) ?
Cl1 O2 . 1.4249(17) ?
Cl1 O3 . 1.435(2) ?
Cl2 O5 . 1.339(3) ?
Cl2 O6 . 1.395(2) ?
Cl2 O7 . 1.4017(19) ?
Cl2 O8 . 1.418(2) ?
N1 C7 . 1.258(3) ?
N1 C23 . 1.474(3) ?
N2 C12 . 1.334(3) ?
N2 C8 . 1.353(3) ?
N3 C18 . 1.344(2) ?
N3 C14 . 1.355(2) ?
N4 C13 . 1.258(3) ?
N4 C19 . 1.460(3) ?
N5 C1 . 1.255(2) ?
N5 C21 . 1.468(2) ?
N6 C6 . 1.338(2) ?
N6 C2 . 1.353(2) ?
N7 C24 . 1.428(3) ?
N7 C20 . 1.451(3) ?
N7 C22 . 1.461(3) ?
C1 C2 . 1.467(3) ?
C1 H11 . 0.9400 ?
C2 C3 . 1.373(3) ?
C3 C4 . 1.378(3) ?
C3 H13 . 0.9400 ?
C4 C5 . 1.352(3) ?
C4 H14 . 0.9400 ?
C5 C6 . 1.396(3) ?
C5 H15 . 0.9400 ?
C6 C31 . 1.496(3) ?
C7 C8 . 1.466(3) ?
C7 H17 . 0.9400 ?
C8 C9 . 1.372(3) ?
C9 C10 . 1.379(4) ?
C9 H19 . 0.9400 ?
C10 C11 . 1.364(4) ?
C10 H110 . 0.9400 ?
C11 C12 . 1.397(3) ?
C11 H111 . 0.9400 ?
C12 C32 . 1.491(3) ?
C13 C14 . 1.453(3) ?
C13 H113 . 0.9400 ?
C14 C15 . 1.383(3) ?
C15 C16 . 1.362(3) ?
C15 H115 . 0.9400 ?
C16 C17 . 1.367(3) ?
C16 H116 . 0.9400 ?
C17 C18 . 1.390(3) ?
C17 H117 . 0.9400 ?
C18 C30 . 1.485(3) ?
C19 C20 . 1.514(3) ?
C19 H119 . 0.9800 ?
C19 H219 . 0.9800 ?
C20 H120 . 0.9800 ?
C20 H220 . 0.9800 ?
C21 C22 . 1.525(3) ?
C21 H121 . 0.9800 ?
C21 H221 . 0.9800 ?
C22 H122 . 0.9800 ?
C22 H222 . 0.9800 ?
C23 C24 . 1.515(3) ?
C23 H123 . 0.9800 ?
C23 H223 . 0.9800 ?
C24 H124 . 0.9800 ?
C24 H224 . 0.9800 ?
C30 H130 . 0.9700 ?
C30 H230 . 0.9700 ?
C30 H330 . 0.9700 ?
C31 H131 . 0.9700 ?
C31 H231 . 0.9700 ?
C31 H331 . 0.9700 ?
C32 H132 . 0.9700 ?
C32 H232 . 0.9700 ?
C32 H332 . 0.9700 ?
